data_4509279
loop_
_publ_author_name
'Sarma, Bipul'
'Nath, Naba K.'
'Bhogala, Balakrishna R.'
'Nangia, Ashwini'

_publ_section_title
;
 Synthon Competition and Cooperation in Molecular Salts of Hydroxybenzoic
 Acids and Aminopyridines
;
_journal_issue 3
_journal_name_full 'Crystal Growth &amp; Design'
_journal_page_first 1546
_journal_paper_doi 10.1021/cg801145c
_journal_volume 9
_journal_year 2009
_chemical_formula_moiety C7H5O3.C5H7N2.H2O
_chemical_formula_sum 'C12 H14 N2 O4'
_chemical_formula_weight 250.2
_chemical_name_systematic
; 
 4-Aminopyridinium 4-hydroxybenzoate hydrate 
;
_space_group_IT_number 2
_symmetry_cell_setting triclinic
_symmetry_space_group_name_Hall '-P 1'
_symmetry_space_group_name_H-M 'P -1'
_atom_sites_solution_hydrogens geom
_atom_sites_solution_primary direct
_atom_sites_solution_secondary difmap
_audit_creation_method SHELXL-97
_cell_angle_alpha 87.677(2)
_cell_angle_beta 77.937(2)
_cell_angle_gamma 83.687(2)
_cell_formula_units_Z 4
_cell_length_a 7.4783(9)
_cell_length_b 11.7306(13)
_cell_length_c 14.2792(16)
_cell_measurement_reflns_used 6749
_cell_measurement_temperature 298(2)
_cell_volume 1217.4(2)
_computing_cell_refinement 'Bruker SMART'
_computing_data_collection 'Bruker SMART'
_computing_data_reduction 'Bruker SAINT'
_computing_molecular_graphics 'Bruker SHELXTL'
_computing_publication_material 'Bruker SHELXTL'
_computing_structure_refinement 'SHELXL-97 (Sheldrick, 1997)'
_computing_structure_solution 'SHELXS-97 (Sheldrick, 1990)'
_diffrn_ambient_temperature 298(2)
_diffrn_measured_fraction_theta_full 0.992
_diffrn_measured_fraction_theta_max 0.992
_diffrn_measurement_device_type 'CCD area detector'
_diffrn_measurement_method 'phi and omega scans'
_diffrn_radiation_monochromator graphite
_diffrn_radiation_source 'fine-focus sealed tube'
_diffrn_radiation_type MoK\a
_diffrn_radiation_wavelength 0.71073
_diffrn_reflns_av_R_equivalents 0.0211
_diffrn_reflns_av_sigmaI/netI 0.0243
_diffrn_reflns_limit_h_max 9
_diffrn_reflns_limit_h_min -9
_diffrn_reflns_limit_k_max 14
_diffrn_reflns_limit_k_min -14
_diffrn_reflns_limit_l_max 17
_diffrn_reflns_limit_l_min -17
_diffrn_reflns_number 12791
_diffrn_reflns_theta_full 26.06
_diffrn_reflns_theta_max 26.06
_diffrn_reflns_theta_min 1.46
_exptl_absorpt_coefficient_mu 0.104
_exptl_absorpt_correction_T_max 0.9775
_exptl_absorpt_correction_T_min 0.9646
_exptl_absorpt_correction_type multi-scan
_exptl_absorpt_process_details 'SADABS-Bruker Nonius area detector scaling and absorption correction - V2.10'
_exptl_crystal_colour colourless
_exptl_crystal_density_diffrn 1.365
_exptl_crystal_density_method 'not measured'
_exptl_crystal_description block
_exptl_crystal_F_000 528
_exptl_crystal_size_max 0.35
_exptl_crystal_size_mid 0.28
_exptl_crystal_size_min 0.22
_refine_diff_density_max 0.367
_refine_diff_density_min -0.305
_refine_diff_density_rms 0.083
_refine_ls_extinction_method none
_refine_ls_goodness_of_fit_ref 1.043
_refine_ls_hydrogen_treatment mixed
_refine_ls_matrix_type full
_refine_ls_number_parameters 373
_refine_ls_number_reflns 4778
_refine_ls_number_restraints 0
_refine_ls_restrained_S_all 1.043
_refine_ls_R_factor_all 0.0582
_refine_ls_R_factor_gt 0.0468
_refine_ls_shift/su_max 0.000
_refine_ls_shift/su_mean 0.000
_refine_ls_structure_factor_coef Fsqd
_refine_ls_weighting_details 'calc w=1/[\s^2^(Fo^2^)+(0.0678P)^2^+0.1764P] where P=(Fo^2^+2Fc^2^)/3'
_refine_ls_weighting_scheme calc
_refine_ls_wR_factor_gt 0.1174
_refine_ls_wR_factor_ref 0.1255
_reflns_number_gt 3827
_reflns_number_total 4778
_reflns_threshold_expression >2sigma(I)
_cod_data_source_file cg801145csup9.cif
_cod_data_source_block an681_m_4-APH+.4-HBA-.H2O_2:2:2_(1)
_cod_depositor_comments
;
The following automatic conversions were performed:

'_symmetry_cell_setting' value 'Triclinic' changed to 'triclinic'
according to /home/saulius/struct/CIF-dictionaries/cif_core.dic
dictionary named 'cif_core.dic' version 2.4.2 from 2011-04-26.

Automatic conversion script
Id: cif_fix_values 1891 2012-01-12 08:04:46Z andrius 
;
_cod_original_sg_symbol_H-M 'P-1   '
_cod_database_code 4509279

loop_
_symmetry_equiv_pos_as_xyz
'x, y, z'
'-x, -y, -z'

loop_
_atom_site_label
_atom_site_type_symbol
_atom_site_fract_x
_atom_site_fract_y
_atom_site_fract_z
_atom_site_U_iso_or_equiv
_atom_site_adp_type
_atom_site_occupancy
_atom_site_symmetry_multiplicity
_atom_site_calc_flag
_atom_site_refinement_flags
O6 O 1.08743(17) 0.19538(10) 0.08203(8) 0.0522(3) Uani 1 1 d .
C12 C 1.0260(2) 0.19321(12) 0.17811(10) 0.0404(3) Uani 1 1 d .
O5 O 0.7292(2) 0.08991(12) 0.51420(9) 0.0809(5) Uani 1 1 d .
C13 C 0.9336(2) 0.10129(13) 0.21843(11) 0.0452(4) Uani 1 1 d .
H13 H 0.9161 0.0435 0.1795 0.054 Uiso 1 1 calc R
N1 N 0.2945(2) -0.00457(15) 0.96653(10) 0.0522(4) Uani 1 1 d .
O4 O 0.8432(2) 0.25074(11) 0.53263(9) 0.0705(4) Uani 1 1 d .
C17 C 0.3977(2) 0.02026(13) 0.88186(10) 0.0410(3) Uani 1 1 d .
N2 N 0.5977(2) 0.06729(13) 0.70188(10) 0.0528(4) Uani 1 1 d .
C9 C 0.8935(2) 0.17944(12) 0.37577(11) 0.0427(4) Uani 1 1 d .
C14 C 0.8675(2) 0.09503(13) 0.31581(11) 0.0464(4) Uani 1 1 d .
H14 H 0.8045 0.0333 0.3419 0.056 Uiso 1 1 calc R
C11 C 1.0531(2) 0.27831(13) 0.23725(11) 0.0450(4) Uani 1 1 d .
H11 H 1.1152 0.3404 0.2111 0.054 Uiso 1 1 calc R
C10 C 0.9878(2) 0.27042(13) 0.33463(11) 0.0454(4) Uani 1 1 d .
H10 H 1.0073 0.3274 0.3737 0.055 Uiso 1 1 calc R
C15 C 0.6113(2) -0.03933(15) 0.73885(12) 0.0509(4) Uani 1 1 d .
H15 H 0.6877 -0.0969 0.7030 0.061 Uiso 1 1 calc R
C8 C 0.8191(2) 0.17392(14) 0.48213(12) 0.0514(4) Uani 1 1 d .
C18 C 0.3907(2) 0.13174(14) 0.84166(12) 0.0494(4) Uani 1 1 d .
H18 H 0.3183 0.1919 0.8761 0.059 Uiso 1 1 calc R
C16 C 0.5164(2) -0.06501(13) 0.82715(11) 0.0475(4) Uani 1 1 d .
H16 H 0.5297 -0.1393 0.8518 0.057 Uiso 1 1 calc R
C19 C 0.4892(2) 0.15119(15) 0.75313(13) 0.0552(4) Uani 1 1 d .
H19 H 0.4817 0.2250 0.7269 0.066 Uiso 1 1 calc R
O2 O 0.33873(17) 0.75020(10) -0.00214(9) 0.0604(3) Uani 1 1 d .
O1 O 0.24591(19) 0.58289(10) -0.02445(9) 0.0652(4) Uani 1 1 d .
O3 O -0.23095(19) 0.68521(11) 0.38845(9) 0.0646(4) Uani 1 1 d .
C5 C -0.1185(2) 0.68720(13) 0.30039(11) 0.0459(4) Uani 1 1 d .
C3 C 0.0976(2) 0.77236(13) 0.17775(11) 0.0437(4) Uani 1 1 d .
H3 H 0.1686 0.8322 0.1564 0.052 Uiso 1 1 calc R
C2 C 0.1049(2) 0.68066(12) 0.11796(11) 0.0409(3) Uani 1 1 d .
N4 N 0.5499(2) 0.42425(12) 0.20033(10) 0.0511(4) Uani 1 1 d .
C6 C -0.1135(2) 0.59577(13) 0.24155(12) 0.0488(4) Uani 1 1 d .
H6 H -0.1844 0.5359 0.2632 0.059 Uiso 1 1 calc R
C7 C -0.0041(2) 0.59282(13) 0.15098(11) 0.0459(4) Uani 1 1 d .
H7 H -0.0031 0.5315 0.1116 0.055 Uiso 1 1 calc R
C1 C 0.2376(2) 0.67227(13) 0.02352(11) 0.0457(4) Uani 1 1 d .
C4 C -0.0130(2) 0.77634(13) 0.26819(11) 0.0461(4) Uani 1 1 d .
H4 H -0.0166 0.8384 0.3073 0.055 Uiso 1 1 calc R
C22 C 0.3489(2) 0.47776(14) 0.38066(11) 0.0472(4) Uani 1 1 d .
N3 N 0.2517(3) 0.50539(17) 0.46731(12) 0.0726(5) Uani 1 1 d .
C21 C 0.3533(2) 0.55663(14) 0.30400(12) 0.0506(4) Uani 1 1 d .
H21 H 0.2873 0.6287 0.3132 0.061 Uiso 1 1 calc R
C23 C 0.4501(3) 0.37003(14) 0.36106(13) 0.0558(4) Uani 1 1 d .
H23 H 0.4500 0.3147 0.4096 0.067 Uiso 1 1 calc R
C24 C 0.5472(2) 0.34700(15) 0.27208(13) 0.0539(4) Uani 1 1 d .
H24 H 0.6141 0.2756 0.2602 0.065 Uiso 1 1 calc R
C20 C 0.4536(2) 0.52745(15) 0.21681(12) 0.0546(4) Uani 1 1 d .
H20 H 0.4562 0.5805 0.1665 0.066 Uiso 1 1 calc R
O8 O 0.3013(2) 0.35328(14) 0.02057(13) 0.0756(5) Uani 1 1 d .
O7 O 0.3344(3) 0.12896(15) 0.50735(13) 0.0956(6) Uani 1 1 d .
H7B H 0.2088(19) 0.1591(11) 0.5036(10) 0.019(3) Uiso 1 1 d .
H8B H 0.409(4) 0.330(2) 0.0182(18) 0.086(8) Uiso 1 1 d .
H8A H 0.288(3) 0.422(2) 0.0138(17) 0.084(8) Uiso 1 1 d .
H2 H 0.652(3) 0.0802(17) 0.6384(16) 0.073(6) Uiso 1 1 d .
H3B H 0.204(3) 0.577(2) 0.4755(18) 0.097(8) Uiso 1 1 d .
H1A H 0.299(3) -0.0741(19) 0.9857(15) 0.068(6) Uiso 1 1 d .
H3C H -0.241(3) 0.754(2) 0.4166(17) 0.092(8) Uiso 1 1 d .
H1B H 0.222(3) 0.0528(18) 1.0017(15) 0.069(6) Uiso 1 1 d .
H6A H 1.145(3) 0.257(2) 0.0624(17) 0.087(7) Uiso 1 1 d .
H4A H 0.624(3) 0.4112(17) 0.1342(16) 0.074(6) Uiso 1 1 d .
H3A H 0.251(3) 0.4577(18) 0.5147(16) 0.068(6) Uiso 1 1 d .
H7A H 0.294(4) 0.050(3) 0.508(2) 0.142(12) Uiso 1 1 d .

loop_
_atom_site_aniso_label
_atom_site_aniso_U_11
_atom_site_aniso_U_22
_atom_site_aniso_U_33
_atom_site_aniso_U_23
_atom_site_aniso_U_13
_atom_site_aniso_U_12
O6 0.0650(8) 0.0518(7) 0.0340(6) -0.0009(5) 0.0045(5) -0.0089(6)
C12 0.0405(8) 0.0412(8) 0.0346(8) -0.0006(6) 0.0010(6) 0.0000(6)
O5 0.1222(13) 0.0613(8) 0.0454(7) -0.0022(6) 0.0246(8) -0.0287(8)
C13 0.0508(9) 0.0408(8) 0.0415(9) -0.0071(6) -0.0008(7) -0.0081(7)
N1 0.0631(9) 0.0489(9) 0.0381(8) -0.0019(7) 0.0050(7) -0.0070(7)
O4 0.1080(11) 0.0581(8) 0.0407(7) -0.0085(6) -0.0029(7) -0.0099(7)
C17 0.0430(8) 0.0462(8) 0.0336(8) -0.0023(6) -0.0057(6) -0.0069(7)
N2 0.0580(9) 0.0590(9) 0.0360(8) 0.0066(6) 0.0017(6) -0.0070(7)
C9 0.0486(9) 0.0363(8) 0.0370(8) -0.0024(6) 0.0028(7) 0.0006(6)
C14 0.0525(9) 0.0384(8) 0.0431(9) 0.0011(6) 0.0044(7) -0.0095(7)
C11 0.0499(9) 0.0359(8) 0.0440(9) 0.0000(6) 0.0038(7) -0.0085(7)
C10 0.0537(9) 0.0378(8) 0.0408(9) -0.0076(6) 0.0008(7) -0.0048(7)
C15 0.0545(10) 0.0525(10) 0.0396(9) -0.0023(7) 0.0005(7) 0.0025(8)
C8 0.0632(11) 0.0422(9) 0.0395(9) -0.0011(7) 0.0062(8) 0.0028(8)
C18 0.0547(10) 0.0420(8) 0.0474(9) -0.0036(7) -0.0029(7) -0.0011(7)
C16 0.0552(9) 0.0416(8) 0.0416(9) 0.0017(7) -0.0037(7) 0.0005(7)
C19 0.0637(11) 0.0455(9) 0.0521(10) 0.0096(8) -0.0047(8) -0.0044(8)
O2 0.0614(8) 0.0498(7) 0.0586(8) 0.0024(6) 0.0146(6) -0.0085(6)
O1 0.0906(10) 0.0475(7) 0.0441(7) -0.0063(5) 0.0173(6) -0.0070(6)
O3 0.0853(9) 0.0504(7) 0.0438(7) -0.0016(6) 0.0198(6) -0.0077(6)
C5 0.0518(9) 0.0414(8) 0.0365(8) 0.0028(6) 0.0044(7) 0.0024(7)
C3 0.0488(9) 0.0358(8) 0.0430(9) 0.0039(6) -0.0023(7) -0.0051(6)
C2 0.0439(8) 0.0377(8) 0.0366(8) 0.0022(6) -0.0018(6) 0.0015(6)
N4 0.0529(8) 0.0596(9) 0.0364(8) -0.0090(6) 0.0009(6) -0.0025(7)
C6 0.0523(9) 0.0398(8) 0.0487(9) 0.0007(7) 0.0045(7) -0.0091(7)
C7 0.0537(9) 0.0387(8) 0.0415(9) -0.0049(6) -0.0011(7) -0.0039(7)
C1 0.0534(9) 0.0388(8) 0.0383(8) 0.0039(7) 0.0011(7) 0.0023(7)
C4 0.0583(10) 0.0361(8) 0.0398(8) -0.0043(6) -0.0024(7) -0.0005(7)
C22 0.0515(9) 0.0454(9) 0.0390(9) -0.0013(7) 0.0039(7) -0.0054(7)
N3 0.1002(14) 0.0551(10) 0.0436(9) 0.0034(8) 0.0203(9) 0.0059(9)
C21 0.0546(10) 0.0459(9) 0.0444(9) 0.0026(7) -0.0001(7) 0.0048(7)
C23 0.0710(11) 0.0423(9) 0.0464(10) 0.0052(7) 0.0011(8) -0.0008(8)
C24 0.0584(10) 0.0440(9) 0.0537(10) -0.0073(7) -0.0004(8) 0.0007(7)
C20 0.0602(11) 0.0600(10) 0.0379(9) 0.0073(7) -0.0035(8) 0.0026(8)
O8 0.0615(10) 0.0542(9) 0.1002(12) 0.0153(8) 0.0056(8) -0.0076(7)
O7 0.1305(17) 0.0626(10) 0.0812(11) -0.0114(8) 0.0115(11) -0.0162(11)

loop_
_atom_type_symbol
_atom_type_description
_atom_type_scat_dispersion_real
_atom_type_scat_dispersion_imag
_atom_type_scat_source
C C 0.0033 0.0016 'International Tables Vol C Tables 4.2.6.8 and 6.1.1.4'
H H 0.0000 0.0000 'International Tables Vol C Tables 4.2.6.8 and 6.1.1.4'
N N 0.0061 0.0033 'International Tables Vol C Tables 4.2.6.8 and 6.1.1.4'
O O 0.0106 0.0060 'International Tables Vol C Tables 4.2.6.8 and 6.1.1.4'

loop_
_geom_angle_atom_site_label_1
_geom_angle_atom_site_label_2
_geom_angle_atom_site_label_3
_geom_angle
O6 C12 C13 117.91(14)
O6 C12 C11 122.84(14)
C13 C12 C11 119.24(14)
C14 C13 C12 120.32(14)
N1 C17 C16 121.25(15)
N1 C17 C18 122.04(15)
C16 C17 C18 116.69(14)
C15 N2 C19 119.89(14)
C10 C9 C14 118.05(14)
C10 C9 C8 120.65(14)
C14 C9 C8 121.29(14)
C13 C14 C9 121.07(14)
C10 C11 C12 119.83(14)
C11 C10 C9 121.48(14)
N2 C15 C16 121.37(15)
O4 C8 O5 123.53(16)
O4 C8 C9 119.38(15)
O5 C8 C9 117.06(15)
C19 C18 C17 119.83(15)
C15 C16 C17 120.24(15)
N2 C19 C18 121.92(16)
O3 C5 C6 117.26(14)
O3 C5 C4 122.90(15)
C6 C5 C4 119.84(14)
C4 C3 C2 121.28(14)
C3 C2 C7 118.35(14)
C3 C2 C1 120.73(14)
C7 C2 C1 120.76(14)
C24 N4 C20 119.55(14)
C7 C6 C5 120.32(14)
C6 C7 C2 120.66(14)
O2 C1 O1 123.29(15)
O2 C1 C2 119.14(14)
O1 C1 C2 117.50(14)
C3 C4 C5 119.54(14)
N3 C22 C21 120.44(16)
N3 C22 C23 122.56(17)
C21 C22 C23 117.00(15)
C20 C21 C22 119.63(16)
C24 C23 C22 120.03(16)
N4 C24 C23 121.71(16)
N4 C20 C21 122.08(16)

loop_
_geom_bond_atom_site_label_1
_geom_bond_atom_site_label_2
_geom_bond_distance
O6 C12 1.3528(18)
C12 C13 1.385(2)
C12 C11 1.391(2)
O5 C8 1.270(2)
C13 C14 1.377(2)
N1 C17 1.331(2)
O4 C8 1.228(2)
C17 C16 1.406(2)
C17 C18 1.407(2)
N2 C15 1.339(2)
N2 C19 1.340(2)
C9 C10 1.387(2)
C9 C14 1.390(2)
C9 C8 1.506(2)
C11 C10 1.377(2)
C15 C16 1.351(2)
C18 C19 1.348(2)
O2 C1 1.2455(19)
O1 C1 1.2643(19)
O3 C5 1.3596(19)
C5 C6 1.382(2)
C5 C4 1.385(2)
C3 C4 1.380(2)
C3 C2 1.390(2)
C2 C7 1.390(2)
C2 C1 1.498(2)
N4 C24 1.338(2)
N4 C20 1.342(2)
C6 C7 1.378(2)
C22 N3 1.330(2)
C22 C21 1.402(2)
C22 C23 1.406(2)
C21 C20 1.348(2)
C23 C24 1.347(2)
